data_2213710
loop_
_publ_author_name
'Ke-Wei Lei'
'Jian-Li Lin'
'Xiao-hui Wen'
'Yun-Song Zhou'

_publ_section_title
;
 <i>N</i>-(3-Pyridylmethyl)salicylamide
;
_journal_coeditor_code BX2076
_journal_issue 6
_journal_name_full 'Acta Crystallographica Section E'
_journal_page_first o3007
_journal_page_last o3007
_journal_paper_doi 10.1107/S1600536807022969
_journal_volume 63
_journal_year 2007
_chemical_formula_iupac 'C13 H12 N2 O2'
_chemical_formula_moiety 'C13 H12 N2 O2'
_chemical_formula_sum 'C13 H12 N2 O2'
_chemical_formula_weight 228.25
_chemical_melting_point 172
_chemical_name_systematic
;
N-(3-Pyridylmethyl)salicylamide
;
_space_group_IT_number 61
_symmetry_cell_setting orthorhombic
_symmetry_space_group_name_Hall '-P 2ac 2ab'
_symmetry_space_group_name_H-M 'P b c a'
_atom_sites_solution_hydrogens geom
_atom_sites_solution_primary direct
_atom_sites_solution_secondary difmap
_audit_creation_method SHELXL-97
_cell_angle_alpha 90.00
_cell_angle_beta 90.00
_cell_angle_gamma 90.00
_cell_formula_units_Z 8
_cell_length_a 12.218(2)
_cell_length_b 10.928(2)
_cell_length_c 16.757(3)
_cell_measurement_reflns_used 25
_cell_measurement_temperature 295(2)
_cell_measurement_theta_max 27.48
_cell_measurement_theta_min 0.998
_cell_volume 2237.4(7)
_computing_cell_refinement SMART
_computing_data_collection 'SMART (Bruker, 1998)'
_computing_data_reduction 'SAINT (Bruker, 1998)'
_computing_molecular_graphics 'SHELXTL (Bruker, 1998)'
_computing_publication_material SHELXTL
_computing_structure_refinement 'SHELXL97 (Sheldrick, 1997)'
_computing_structure_solution 'SHELXS97 (Sheldrick, 1997)'
_diffrn_ambient_temperature 295(2)
_diffrn_measured_fraction_theta_full 0.998
_diffrn_measured_fraction_theta_max 0.998
_diffrn_measurement_device_type 'Bruker SMART CCD'
_diffrn_measurement_method 'phi and omega scans'
_diffrn_radiation_monochromator graphite
_diffrn_radiation_source 'fine-focus sealed tube'
_diffrn_radiation_type MoK\a
_diffrn_radiation_wavelength 0.71073
_diffrn_reflns_av_R_equivalents 0.0258
_diffrn_reflns_av_sigmaI/netI 0.0131
_diffrn_reflns_limit_h_max 12
_diffrn_reflns_limit_h_min -15
_diffrn_reflns_limit_k_max 14
_diffrn_reflns_limit_k_min -14
_diffrn_reflns_limit_l_max 21
_diffrn_reflns_limit_l_min -20
_diffrn_reflns_number 16054
_diffrn_reflns_theta_full 27.48
_diffrn_reflns_theta_max 27.48
_diffrn_reflns_theta_min 2.43
_diffrn_standards_decay_% 0
_diffrn_standards_interval_count 96
_diffrn_standards_number 3
_exptl_absorpt_coefficient_mu 0.093
_exptl_absorpt_correction_T_max 0.9461
_exptl_absorpt_correction_T_min 0.9341
_exptl_absorpt_correction_type none
_exptl_absorpt_process_details '(SHELXTL; Bruker, 1998)'
_exptl_crystal_colour yellow
_exptl_crystal_density_diffrn 1.355
_exptl_crystal_density_method 'not measured'
_exptl_crystal_description block
_exptl_crystal_F_000 960
_exptl_crystal_size_max 0.58
_exptl_crystal_size_mid 0.56
_exptl_crystal_size_min 0.52
_refine_diff_density_max 0.216
_refine_diff_density_min -0.141
_refine_ls_abs_structure_Flack 0.064(2)
_refine_ls_abs_structure_Rogers 0.895(3)
_refine_ls_extinction_method none
_refine_ls_goodness_of_fit_ref 1.115
_refine_ls_hydrogen_treatment constr
_refine_ls_matrix_type full
_refine_ls_number_parameters 154
_refine_ls_number_reflns 2557
_refine_ls_number_restraints 0
_refine_ls_restrained_S_all 1.115
_refine_ls_R_factor_all 0.0514
_refine_ls_R_factor_gt 0.0468
_refine_ls_shift/su_max 0.001
_refine_ls_shift/su_mean 0.000
_refine_ls_structure_factor_coef Fsqd
_refine_ls_weighting_details 'calc w=1/[\s^2^(Fo^2^)+(0.0642P)^2^+0.3875P] where P=(Fo^2^+2Fc^2^)/3'
_refine_ls_weighting_scheme calc
_refine_ls_wR_factor_gt 0.1235
_refine_ls_wR_factor_ref 0.1276
_reflns_number_gt 2359
_reflns_number_total 2557
_reflns_threshold_expression I>2sigma(I)
_cod_data_source_file bx2076.cif
_cod_data_source_block I
_cod_depositor_comments
;
The following automatic conversions were performed:
'_symmetry_cell_setting' value 'Orthorhombic' changed to 'orthorhombic'
according to '/home/saulius/struct/CIF-dictionaries/cif_core.dic'
dictionary named 'cif_core.dic' version 2.4.1 from 2010-06-29.

Automatic conversion script
Id: cif_fix_enum 1527 2010-12-29 10:47:43Z saulius 

The following automatic conversions were performed:

'_symmetry_cell_setting' value 'Orthorhombic' changed to
'orthorhombic' according to
/home/saulius/struct/CIF-dictionaries/cif_core.dic dictionary named
'cif_core.dic' version 2.4.1 from 2010-06-29.

Automatic conversion script
Id: cif_fix_values 1715 2011-07-08 13:25:40Z adriana 
;
_cod_database_code 2213710

loop_
_symmetry_equiv_pos_as_xyz
'x, y, z'
'-x+1/2, -y, z+1/2'
'-x, y+1/2, -z+1/2'
'x+1/2, -y+1/2, -z'
'-x, -y, -z'
'x-1/2, y, -z-1/2'
'x, -y-1/2, z-1/2'
'-x-1/2, y-1/2, z'

loop_
_atom_site_type_symbol
_atom_site_label
_atom_site_fract_x
_atom_site_fract_y
_atom_site_fract_z
_atom_site_U_iso_or_equiv
_atom_site_adp_type
_atom_site_calc_flag
_atom_site_refinement_flags
_atom_site_occupancy
O O1 0.87402(8) 0.14006(9) 0.31068(7) 0.0549(3) Uani d . 1
N N2 1.05351(9) 0.09770(9) 0.31664(7) 0.0410(3) Uani d . 1
H H2B 1.1047 0.0530 0.3365 0.049 Uiso calc R 1
C C8 0.92537(10) -0.03485(11) 0.38595(7) 0.0355(3) Uani d . 1
C C5 1.10580(10) 0.31634(11) 0.30579(7) 0.0369(3) Uani d . 1
C C1 1.02288(10) 0.38677(12) 0.33848(8) 0.0416(3) Uani d . 1
H H1 0.9504 0.3615 0.3345 0.050 Uiso calc R 1
C C13 0.81588(10) -0.07066(12) 0.39587(8) 0.0439(3) Uani d . 1
C C4 1.21143(11) 0.35963(12) 0.31291(9) 0.0462(3) Uani d . 1
H H4 1.2676 0.3132 0.2909 0.055 Uiso calc R 1
N N1 1.23798(10) 0.46445(11) 0.34950(8) 0.0549(3) Uani d . 1
C C7 0.94970(10) 0.07362(11) 0.33559(8) 0.0380(3) Uani d . 1
C C9 1.00574(11) -0.10440(12) 0.42388(8) 0.0432(3) Uani d . 1
H H9 1.0788 -0.0816 0.4188 0.052 Uiso calc R 1
O O2 0.73213(8) -0.00715(11) 0.36415(8) 0.0688(4) Uani d . 1
H H2A 0.7560 0.0527 0.3404 0.103 Uiso calc R 1
C C6 1.08250(12) 0.19794(12) 0.26310(8) 0.0460(3) Uani d . 1
H H6B 1.0229 0.2108 0.2258 0.055 Uiso calc R 1
H H6A 1.1466 0.1747 0.2326 0.055 Uiso calc R 1
C C3 1.15656(13) 0.52891(13) 0.38062(9) 0.0532(4) Uani d . 1
H H3 1.1735 0.6018 0.4065 0.064 Uiso calc R 1
C C12 0.79112(12) -0.17601(14) 0.43906(9) 0.0542(4) Uani d . 1
H H12 0.7188 -0.2015 0.4434 0.065 Uiso calc R 1
C C2 1.04838(12) 0.49411(12) 0.37683(9) 0.0481(3) Uani d . 1
H H2 0.9939 0.5421 0.3997 0.058 Uiso calc R 1
C C10 0.97963(13) -0.20563(13) 0.46849(9) 0.0518(4) Uani d . 1
H H10 1.0344 -0.2495 0.4943 0.062 Uiso calc R 1
C C11 0.87208(14) -0.24216(14) 0.47500(9) 0.0549(4) Uani d . 1
H H11 0.8546 -0.3121 0.5040 0.066 Uiso calc R 1

loop_
_atom_site_aniso_label
_atom_site_aniso_U_11
_atom_site_aniso_U_22
_atom_site_aniso_U_33
_atom_site_aniso_U_12
_atom_site_aniso_U_13
_atom_site_aniso_U_23
O1 0.0385(5) 0.0485(6) 0.0778(7) 0.0068(4) -0.0065(5) 0.0142(5)
N2 0.0351(6) 0.0339(5) 0.0541(6) 0.0008(4) 0.0023(5) 0.0004(4)
C8 0.0318(6) 0.0348(6) 0.0398(6) 0.0001(4) -0.0002(5) -0.0050(5)
C5 0.0357(6) 0.0348(6) 0.0403(6) -0.0009(5) 0.0022(5) 0.0049(5)
C1 0.0308(6) 0.0412(6) 0.0529(7) 0.0001(5) 0.0010(5) 0.0033(5)
C13 0.0334(6) 0.0484(7) 0.0498(7) 0.0006(5) -0.0005(5) -0.0017(6)
C4 0.0322(6) 0.0444(7) 0.0620(8) 0.0009(5) 0.0045(6) 0.0043(6)
N1 0.0375(6) 0.0505(7) 0.0766(8) -0.0080(5) -0.0068(6) 0.0022(6)
C7 0.0344(6) 0.0344(6) 0.0453(6) 0.0018(5) -0.0024(5) -0.0040(5)
C9 0.0360(6) 0.0432(7) 0.0504(7) 0.0025(5) -0.0027(5) -0.0009(6)
O2 0.0306(5) 0.0763(8) 0.0994(9) 0.0018(5) -0.0056(5) 0.0242(7)
C6 0.0490(8) 0.0411(6) 0.0478(7) -0.0038(6) 0.0098(6) -0.0023(5)
C3 0.0553(9) 0.0398(7) 0.0645(9) -0.0046(6) -0.0082(7) -0.0039(6)
C12 0.0451(8) 0.0580(8) 0.0595(8) -0.0117(6) 0.0065(6) 0.0030(7)
C2 0.0464(8) 0.0398(7) 0.0582(8) 0.0060(5) 0.0036(6) -0.0016(6)
C10 0.0565(9) 0.0472(7) 0.0517(8) 0.0072(6) -0.0058(6) 0.0066(6)
C11 0.0655(9) 0.0491(8) 0.0502(8) -0.0062(7) 0.0048(7) 0.0078(6)

loop_
_atom_type_symbol
_atom_type_description
_atom_type_scat_dispersion_real
_atom_type_scat_dispersion_imag
_atom_type_scat_source
C C 0.0033 0.0016 'International Tables Vol C Tables 4.2.6.8 and 6.1.1.4'
H H 0.0000 0.0000 'International Tables Vol C Tables 4.2.6.8 and 6.1.1.4'
N N 0.0061 0.0033 'International Tables Vol C Tables 4.2.6.8 and 6.1.1.4'
O O 0.0106 0.0060 'International Tables Vol C Tables 4.2.6.8 and 6.1.1.4'

loop_
_geom_angle_atom_site_label_1
_geom_angle_atom_site_label_2
_geom_angle_atom_site_label_3
_geom_angle
C7 N2 C6 121.68(11)
C7 N2 H2B 119.2
C6 N2 H2B 119.2
C9 C8 C13 117.71(12)
C9 C8 C7 123.56(11)
C13 C8 C7 118.73(11)
C4 C5 C1 117.35(12)
C4 C5 C6 120.83(12)
C1 C5 C6 121.81(11)
C2 C1 C5 119.58(12)
C2 C1 H1 120.2
C5 C1 H1 120.2
O2 C13 C12 117.79(12)
O2 C13 C8 122.28(12)
C12 C13 C8 119.93(12)
N1 C4 C5 124.02(13)
N1 C4 H4 118.0
C5 C4 H4 118.0
C3 N1 C4 116.93(12)
O1 C7 N2 120.69(12)
O1 C7 C8 120.42(11)
N2 C7 C8 118.89(11)
C10 C9 C8 121.57(13)
C10 C9 H9 119.2
C8 C9 H9 119.2
C13 O2 H2A 109.5
N2 C6 C5 113.50(11)
N2 C6 H6B 108.9
C5 C6 H6B 108.9
N2 C6 H6A 108.9
C5 C6 H6A 108.9
H6B C6 H6A 107.7
N1 C3 C2 123.73(13)
N1 C3 H3 118.1
C2 C3 H3 118.1
C11 C12 C13 120.63(13)
C11 C12 H12 119.7
C13 C12 H12 119.7
C1 C2 C3 118.38(13)
C1 C2 H2 120.8
C3 C2 H2 120.8
C9 C10 C11 119.89(13)
C9 C10 H10 120.1
C11 C10 H10 120.1
C12 C11 C10 120.18(14)
C12 C11 H11 119.9
C10 C11 H11 119.9

loop_
_geom_bond_atom_site_label_1
_geom_bond_atom_site_label_2
_geom_bond_distance
_geom_bond_publ_flag
O1 C7 1.2474(15) y
N2 C7 1.3337(16) y
N2 C6 1.4596(16) y
N2 H2B 0.8600 ?
C8 C9 1.3950(18) ?
C8 C13 1.4037(17) ?
C8 C7 1.4851(18) y
C5 C4 1.3797(18) ?
C5 C1 1.3852(17) ?
C5 C6 1.5057(17) y
C1 C2 1.373(2) ?
C1 H1 0.9300 ?
C13 O2 1.3459(17) y
C13 C12 1.393(2) ?
C4 N1 1.3391(19) ?
C4 H4 0.9300 ?
N1 C3 1.326(2) y
C9 C10 1.3727(19) ?
C9 H9 0.9300 ?
O2 H2A 0.8200 ?
C6 H6B 0.9700 ?
C6 H6A 0.9700 ?
C3 C2 1.377(2) ?
C3 H3 0.9300 ?
C12 C11 1.365(2) ?
C12 H12 0.9300 ?
C2 H2 0.9300 ?
C10 C11 1.378(2) ?
C10 H10 0.9300 ?
C11 H11 0.9300 ?

loop_
_geom_hbond_atom_site_label_D
_geom_hbond_atom_site_label_H
_geom_hbond_atom_site_label_A
_geom_hbond_site_symmetry_A
_geom_hbond_distance_DH
_geom_hbond_distance_HA
_geom_hbond_distance_DA
_geom_hbond_angle_DHA
_geom_hbond_publ_flag
N2 H2B N1 8_855 0.860 2.163 2.986(2) 160 y
O2 H2A O1 1_555 0.820 1.799 2.529(2) 147 y
C9 H9 N1 8_855 0.930 2.572 3.453(2) 158 y

loop_
_cod_related_entry_id
_cod_related_entry_database
_cod_related_entry_code
1 ChemSpider 586880
